data_4341885
loop_
_publ_author_name
'Mateus, Pedro'
'Delgado, Rita'
'Andr\'e, V\^ania'
'Duarte, M. Teresa'

_publ_section_title
;
 Dicarboxylate Recognition Properties of a Dinuclear Copper(II) Cryptate.
;
_journal_issue 1
_journal_name_full 'Inorganic chemistry'
_journal_page_first 229
_journal_page_last 240
_journal_paper_doi 10.1021/ic502230q
_journal_volume 54
_journal_year 2015
_chemical_formula_sum 'C378 H444 Cu12 N56 O95'
_chemical_formula_weight 8054.52
_chemical_name_systematic
;
 ?
;
_space_group_IT_number 148
_symmetry_cell_setting trigonal
_symmetry_space_group_name_Hall '-R 3'
_symmetry_space_group_name_H-M 'R -3 :H'
_atom_sites_solution_hydrogens geom
_atom_sites_solution_primary direct
_atom_sites_solution_secondary difmap
_audit_creation_method SHELXL-97
_cell_angle_alpha 90.00
_cell_angle_beta 90.00
_cell_angle_gamma 120.00
_cell_formula_units_Z 3
_cell_length_a 23.0525(11)
_cell_length_b 23.0525(11)
_cell_length_c 68.656(4)
_cell_measurement_temperature 150(2)
_cell_measurement_theta_max 25.43
_cell_measurement_theta_min 1.98
_cell_volume 31597(3)
_computing_cell_refinement 'BRUKER SMART (Bruker, 2005)'
_computing_data_collection 'BRUKER APEX2 (Bruker, 2005)'
_computing_data_reduction 'BRUKER SAINT (Bruker, 2005)'
_computing_molecular_graphics 'ORTEP 3.2 (Farrugia, 1997) and Mercury 2.2'
_computing_structure_refinement 'SHELXL-97 (Sheldrick, 2008)'
_computing_structure_solution 'SIR 97 (Altomare et al, 1999)'
_diffrn_ambient_temperature 150(2)
_diffrn_measured_fraction_theta_full 0.992
_diffrn_measured_fraction_theta_max 0.992
_diffrn_measurement_device_type 'Bruker APEX-II CCD area detector'
_diffrn_measurement_method 'phi and omega scans'
_diffrn_radiation_monochromator graphite
_diffrn_radiation_source 'fine-focus sealed tube'
_diffrn_radiation_type MoK\a
_diffrn_radiation_wavelength 0.71069
_diffrn_reflns_av_R_equivalents 0.0845
_diffrn_reflns_av_sigmaI/netI 0.1142
_diffrn_reflns_limit_h_max 27
_diffrn_reflns_limit_h_min -26
_diffrn_reflns_limit_k_max 27
_diffrn_reflns_limit_k_min -21
_diffrn_reflns_limit_l_max 82
_diffrn_reflns_limit_l_min -63
_diffrn_reflns_number 38775
_diffrn_reflns_theta_full 25.43
_diffrn_reflns_theta_max 25.43
_diffrn_reflns_theta_min 1.98
_exptl_absorpt_coefficient_mu 0.674
_exptl_absorpt_correction_T_max 0.9866
_exptl_absorpt_correction_T_min 0.970
_exptl_absorpt_correction_type multi-scan
_exptl_absorpt_process_details 'SADABS (Bruker,2005)'
_exptl_crystal_colour blue
_exptl_crystal_density_diffrn 1.270
_exptl_crystal_density_meas ?
_exptl_crystal_density_method 'not measured'
_exptl_crystal_description block
_exptl_crystal_F_000 12636
_exptl_crystal_size_max 0.20
_exptl_crystal_size_mid 0.04
_exptl_crystal_size_min 0.02
_platon_squeeze_details
;
;
_refine_diff_density_max 1.166
_refine_diff_density_min -0.610
_refine_diff_density_rms 0.116
_refine_ls_extinction_method none
_refine_ls_goodness_of_fit_ref 0.998
_refine_ls_hydrogen_treatment constr
_refine_ls_matrix_type full
_refine_ls_number_parameters 817
_refine_ls_number_reflns 12874
_refine_ls_number_restraints 6
_refine_ls_restrained_S_all 0.998
_refine_ls_R_factor_all 0.1943
_refine_ls_R_factor_gt 0.1024
_refine_ls_shift/su_max 0.007
_refine_ls_shift/su_mean 0.001
_refine_ls_structure_factor_coef Fsqd
_refine_ls_weighting_details 'calc w=1/[\s^2^(Fo^2^)+(0.2000P)^2^+0.0000P] where P=(Fo^2^+2Fc^2^)/3'
_refine_ls_weighting_scheme calc
_refine_ls_wR_factor_gt 0.2889
_refine_ls_wR_factor_ref 0.3310
_reflns_number_gt 6127
_reflns_number_total 12874
_reflns_threshold_expression >2\s(I)
_cod_data_source_file ic502230q_si_002.cif
_cod_data_source_block Cu2Ladi
_cod_depositor_comments
;
The following automatic conversions were performed:

'_symmetry_cell_setting' value 'Trigonal' changed to 'trigonal'
according to
/home/saulius/struct/COD-crude-data--automatic-downloads/rss-feeds/ACS/lib/dictionaries/cif_core.dic
dictionary named 'cif_core.dic' version 2.4.2 from 2011-04-26.

Automatic conversion script
Id: cif_fix_values 2935 2014-11-11 08:27:57Z andrius 

The following automatic conversions were performed:

'_exptl_crystal_density_meas' value 'not measured' was changed to '?'
- the value is perceived as not measured.

Automatic conversion script
Id: cif_fix_values 3008 2015-01-20 13:52:24Z robertas 

 Adding full bibliography for 4341885--4341886.cif.
;
_cod_original_sg_symbol_H-M R-3
_cod_database_code 4341885

loop_
_symmetry_equiv_pos_as_xyz
'x, y, z'
'-y, x-y, z'
'-x+y, -x, z'
'x+2/3, y+1/3, z+1/3'
'-y+2/3, x-y+1/3, z+1/3'
'-x+y+2/3, -x+1/3, z+1/3'
'x+1/3, y+2/3, z+2/3'
'-y+1/3, x-y+2/3, z+2/3'
'-x+y+1/3, -x+2/3, z+2/3'
'-x, -y, -z'
'y, -x+y, -z'
'x-y, x, -z'
'-x+2/3, -y+1/3, -z+1/3'
'y+2/3, -x+y+1/3, -z+1/3'
'x-y+2/3, x+1/3, -z+1/3'
'-x+1/3, -y+2/3, -z+2/3'
'y+1/3, -x+y+2/3, -z+2/3'
'x-y+1/3, x+2/3, -z+2/3'

loop_
_atom_site_label
_atom_site_type_symbol
_atom_site_fract_x
_atom_site_fract_y
_atom_site_fract_z
_atom_site_U_iso_or_equiv
_atom_site_adp_type
_atom_site_occupancy
_atom_site_symmetry_multiplicity
_atom_site_calc_flag
_atom_site_refinement_flags
C1A C 1.0567(4) 0.6730(4) 0.43392(12) 0.0511(18) Uani 1 1 d .
C2 C 1.2153(5) 0.4353(6) 0.38535(16) 0.091(3) Uani 1 1 d .
H2A H 1.2492 0.4221 0.3853 0.109 Uiso 1 1 calc R
H2B H 1.2326 0.4769 0.3781 0.109 Uiso 1 1 calc R
C2A C 1.0971(4) 0.6376(4) 0.43110(11) 0.0487(18) Uani 1 1 d .
H2A1 H 1.1446 0.6703 0.4313 0.058 Uiso 1 1 calc R
H2A2 H 1.0878 0.6062 0.4417 0.058 Uiso 1 1 calc R
C3 C 1.2008(5) 0.4452(5) 0.40510(15) 0.082(3) Uani 1 1 d .
H3A H 1.2401 0.4825 0.4109 0.099 Uiso 1 1 calc R
H3B H 1.1889 0.4054 0.4128 0.099 Uiso 1 1 calc R
C3A C 1.0789(4) 0.6012(4) 0.41208(13) 0.067(2) Uani 1 1 d .
H3A1 H 1.1084 0.5832 0.4098 0.080 Uiso 1 1 calc R
H3A2 H 1.0862 0.6328 0.4017 0.080 Uiso 1 1 calc R
C4A C 1.0062(5) 0.5440(5) 0.41128(15) 0.091(3) Uani 1 1 d .
H4A1 H 1.0013 0.5084 0.4199 0.110 Uiso 1 1 calc R
H4A2 H 0.9774 0.5602 0.4161 0.110 Uiso 1 1 calc R
C5 C 1.1097(4) 0.4467(4) 0.42389(10) 0.058(2) Uani 1 1 d .
H5A H 1.1049 0.4056 0.4293 0.070 Uiso 1 1 calc R
H5B H 1.0650 0.4392 0.4215 0.070 Uiso 1 1 calc R
C5A C 0.9833(5) 0.5156(5) 0.39107(14) 0.078(3) Uani 1 1 d .
H5A1 H 0.9380 0.4778 0.3917 0.093 Uiso 1 1 calc R
H5A2 H 0.9831 0.5494 0.3827 0.093 Uiso 1 1 calc R
C6 C 1.1422(4) 0.5010(4) 0.43928(10) 0.0466(18) Uani 1 1 d .
C6A C 1.0293(4) 0.4935(5) 0.38282(11) 0.057(2) Uani 1 1 d .
C7 C 1.1116(4) 0.4885(4) 0.45703(11) 0.054(2) Uani 1 1 d .
H7 H 1.0738 0.4471 0.4595 0.065 Uiso 1 1 calc R
C8 C 1.1374(4) 0.5386(4) 0.47175(11) 0.0534(19) Uani 1 1 d .
H8 H 1.1161 0.5300 0.4838 0.064 Uiso 1 1 calc R
C9 C 1.1928(4) 0.5990(4) 0.46841(11) 0.0529(19) Uani 1 1 d .
C10 C 1.2232(4) 0.6112(4) 0.45039(11) 0.0506(18) Uani 1 1 d .
H10 H 1.2605 0.6528 0.4478 0.061 Uiso 1 1 calc R
C11 C 1.1988(4) 0.5618(4) 0.43591(10) 0.0520(19) Uani 1 1 d .
H11 H 1.2208 0.5701 0.4240 0.062 Uiso 1 1 calc R
C12 C 1.2189(4) 0.6542(4) 0.48386(11) 0.064(2) Uani 1 1 d .
H12A H 1.2109 0.6342 0.4967 0.077 Uiso 1 1 calc R
H12B H 1.2668 0.6831 0.4823 0.077 Uiso 1 1 calc R
C13 C 1.1852(4) 0.6952(4) 0.48232(10) 0.0501(19) Uani 1 1 d .
C14 C 1.1269(4) 0.6784(4) 0.49291(11) 0.060(2) Uani 1 1 d .
H14 H 1.1108 0.6432 0.5018 0.072 Uiso 1 1 calc R
C15 C 1.0932(4) 0.7127(4) 0.49041(12) 0.066(2) Uani 1 1 d .
H15 H 1.0537 0.6996 0.4972 0.079 Uiso 1 1 calc R
C16 C 1.1174(4) 0.7667(4) 0.47785(11) 0.053(2) Uani 1 1 d .
C17 C 1.1749(4) 0.7847(4) 0.46765(11) 0.0503(19) Uani 1 1 d .
H17 H 1.1915 0.8208 0.4591 0.060 Uiso 1 1 calc R
C18 C 1.2087(3) 0.7491(4) 0.47002(10) 0.0488(18) Uani 1 1 d .
H18 H 1.2480 0.7622 0.4631 0.059 Uiso 1 1 calc R
C19 C 1.0813(4) 0.8066(4) 0.47569(14) 0.074(3) Uani 1 1 d .
H19A H 1.0508 0.7965 0.4866 0.089 Uiso 1 1 calc R
H19B H 1.1140 0.8541 0.4762 0.089 Uiso 1 1 calc R
C21 C 1.0160(5) 0.8372(5) 0.4553(3) 0.166(8) Uani 1 1 d .
H21A H 1.0309 0.8663 0.4666 0.199 Uiso 1 1 calc R
H21B H 1.0370 0.8654 0.4440 0.199 Uiso 1 1 calc R
C22 C 0.9540(6) 0.8139(6) 0.4537(3) 0.155(7) Uani 1 1 d .
H22A H 0.9468 0.8330 0.4420 0.186 Uiso 1 1 calc R
H22B H 0.9403 0.8311 0.4646 0.186 Uiso 1 1 calc R
C24 C 0.8692(6) 0.7242(7) 0.43440(15) 0.098(4) Uani 1 1 d .
H24A H 0.8263 0.7206 0.4372 0.118 Uiso 1 1 calc R
H24B H 0.8933 0.7626 0.4259 0.118 Uiso 1 1 calc R
C25 C 0.8573(10) 0.6712(8) 0.4245(3) 0.216(11) Uani 1 1 d U
H25A H 0.8567 0.6809 0.4108 0.260 Uiso 1 1 calc R
H25B H 0.8129 0.6354 0.4279 0.260 Uiso 1 1 calc R
C27 C 0.8647(4) 0.5726(4) 0.42831(10) 0.0532(19) Uani 1 1 d .
H27A H 0.8259 0.5617 0.4363 0.064 Uiso 1 1 calc R
H27B H 0.8906 0.5561 0.4351 0.064 Uiso 1 1 calc R
C28 C 0.8399(3) 0.5338(4) 0.40933(10) 0.0465(17) Uani 1 1 d .
C29 C 0.8572(4) 0.5627(4) 0.39101(11) 0.055(2) Uani 1 1 d .
H29 H 0.8827 0.6090 0.3898 0.066 Uiso 1 1 calc R
C30 C 0.8366(4) 0.5228(5) 0.37460(11) 0.070(3) Uani 1 1 d .
H30 H 0.8463 0.5429 0.3624 0.084 Uiso 1 1 calc R
C31 C 0.8020(4) 0.4538(4) 0.37595(10) 0.055(2) Uani 1 1 d .
C32 C 0.7835(4) 0.4250(4) 0.39430(10) 0.0506(19) Uani 1 1 d .
H32 H 0.7586 0.3786 0.3955 0.061 Uiso 1 1 calc R
C33 C 0.8017(4) 0.4647(4) 0.41058(10) 0.0475(18) Uani 1 1 d .
H33 H 0.7881 0.4447 0.4228 0.057 Uiso 1 1 calc R
C34 C 0.7881(5) 0.4084(4) 0.35801(11) 0.067(2) Uani 1 1 d .
H34A H 0.7479 0.3657 0.3603 0.080 Uiso 1 1 calc R
H34B H 0.7802 0.4290 0.3468 0.080 Uiso 1 1 calc R
C35 C 0.8447(5) 0.3967(5) 0.35370(11) 0.063(2) Uani 1 1 d .
C36 C 0.9026(6) 0.4468(6) 0.34499(12) 0.083(3) Uani 1 1 d .
H36 H 0.9060 0.4875 0.3417 0.100 Uiso 1 1 calc R
C37 C 0.9558(7) 0.4354(8) 0.34119(13) 0.115(5) Uani 1 1 d .
H37 H 0.9942 0.4693 0.3353 0.138 Uiso 1 1 calc R
C38 C 0.9537(7) 0.3748(8) 0.34594(16) 0.094(3) Uani 1 1 d .
C39 C 0.8972(7) 0.3289(6) 0.35421(15) 0.089(3) Uani 1 1 d .
H39 H 0.8939 0.2884 0.3577 0.107 Uiso 1 1 calc R
C40 C 0.8410(6) 0.3375(6) 0.35818(14) 0.085(3) Uani 1 1 d .
H40 H 0.8024 0.3029 0.3638 0.102 Uiso 1 1 calc R
C41 C 1.0149(7) 0.3687(7) 0.34144(15) 0.112(4) Uani 1 1 d .
H41A H 1.0056 0.3239 0.3448 0.135 Uiso 1 1 calc R
H41B H 1.0241 0.3751 0.3276 0.135 Uiso 1 1 calc R
C43 C 1.1375(8) 0.4236(10) 0.34421(18) 0.159(7) Uani 1 1 d .
H43A H 1.1304 0.4103 0.3306 0.190 Uiso 1 1 calc R
H43B H 1.1721 0.4704 0.3447 0.190 Uiso 1 1 calc R
C44 C 1.1621(9) 0.3847(9) 0.35418(18) 0.148(6) Uani 1 1 d .
H44A H 1.2094 0.4036 0.3512 0.177 Uiso 1 1 calc R
H44B H 1.1388 0.3392 0.3492 0.177 Uiso 1 1 calc R
C45 C 1.1292(6) 0.3127(6) 0.3830(2) 0.110(4) Uani 1 1 d .
H45A H 1.1499 0.2926 0.3754 0.131 Uiso 1 1 calc R
H45B H 1.1432 0.3147 0.3965 0.131 Uiso 1 1 calc R
C46 C 1.0569(7) 0.2705(6) 0.3819(2) 0.122(5) Uani 1 1 d .
H46A H 1.0435 0.2280 0.3883 0.146 Uiso 1 1 calc R
H46B H 1.0433 0.2617 0.3684 0.146 Uiso 1 1 calc R
C48 C 0.9837(12) 0.2764(7) 0.4038(3) 0.254(14) Uani 1 1 d .
H48A H 1.0053 0.2607 0.4128 0.305 Uiso 1 1 calc R
H48B H 0.9484 0.2364 0.3976 0.305 Uiso 1 1 calc R
C50 C 0.9468(6) 0.2999(5) 0.4169(2) 0.093(4) Uani 1 1 d .
C51 C 0.9503(5) 0.3075(4) 0.43566(19) 0.082(3) Uani 1 1 d .
H51 H 0.9835 0.3032 0.4421 0.099 Uiso 1 1 calc R
C52 C 0.9095(4) 0.3211(4) 0.44665(13) 0.056(2) Uani 1 1 d .
H52 H 0.9149 0.3249 0.4601 0.067 Uiso 1 1 calc R
C53 C 0.8622(4) 0.3288(4) 0.43831(12) 0.0531(19) Uani 1 1 d .
C54 C 0.8565(5) 0.3248(5) 0.41819(15) 0.082(3) Uani 1 1 d .
H54 H 0.8256 0.3328 0.4119 0.099 Uiso 1 1 calc R
C55 C 0.8996(9) 0.3079(5) 0.40718(17) 0.121(6) Uani 1 1 d .
H55 H 0.8952 0.3026 0.3937 0.146 Uiso 1 1 calc R
C56 C 0.8125(5) 0.3399(4) 0.44969(18) 0.097(4) Uani 1 1 d .
H56A H 0.7939 0.3065 0.4599 0.116 Uiso 1 1 calc R
H56B H 0.7761 0.3321 0.4410 0.116 Uiso 1 1 calc R
C57 C 0.8395(4) 0.4091(4) 0.45901(12) 0.059(2) Uani 1 1 d .
C58 C 0.7946(4) 0.4241(4) 0.46766(11) 0.056(2) Uani 1 1 d .
H58 H 0.7491 0.3931 0.4669 0.067 Uiso 1 1 calc R
C59 C 0.8144(4) 0.4829(4) 0.47737(10) 0.0529(19) Uani 1 1 d .
H59 H 0.7827 0.4908 0.4833 0.064 Uiso 1 1 calc R
C60 C 0.8830(4) 0.5315(3) 0.47842(10) 0.0466(18) Uani 1 1 d .
C61 C 0.9270(4) 0.5161(4) 0.46918(11) 0.055(2) Uani 1 1 d .
H61 H 0.9725 0.5476 0.4694 0.066 Uiso 1 1 calc R
C62 C 0.9065(4) 0.4563(4) 0.45976(12) 0.062(2) Uani 1 1 d .
H62 H 0.9378 0.4478 0.4539 0.075 Uiso 1 1 calc R
C63 C 0.9074(4) 0.5920(4) 0.48988(10) 0.057(2) Uani 1 1 d .
H63A H 0.9513 0.6039 0.4949 0.068 Uiso 1 1 calc R
H63B H 0.8779 0.5822 0.5010 0.068 Uiso 1 1 calc R
C65 C 0.8485(5) 0.6454(5) 0.47591(13) 0.073(2) Uani 1 1 d .
H65A H 0.8212 0.6309 0.4876 0.087 Uiso 1 1 calc R
H65B H 0.8252 0.6125 0.4658 0.087 Uiso 1 1 calc R
C66 C 0.8596(5) 0.7133(5) 0.46952(13) 0.072(3) Uani 1 1 d .
H66A H 0.8171 0.7092 0.4658 0.087 Uiso 1 1 calc R
H66B H 0.8774 0.7445 0.4803 0.087 Uiso 1 1 calc R
N1 N 1.1534(5) 0.3826(5) 0.37585(12) 0.095(3) Uani 1 1 d .
N1B N 0.9697(4) 0.7475(6) 0.52396(16) 0.086(3) Uani 1 1 d .
N1C N 0.3333 0.6667 0.4014(3) 0.112(6) Uani 1 3 d S
N4 N 1.1442(3) 0.4590(3) 0.40509(9) 0.0563(17) Uani 1 1 d .
N20 N 1.0428(3) 0.7916(3) 0.45709(11) 0.0616(18) Uani 1 1 d .
N23 N 0.9067(3) 0.7396(3) 0.45290(11) 0.0628(18) Uani 1 1 d .
N26 N 0.9057(3) 0.6457(3) 0.42721(10) 0.0642(19) Uani 1 1 d .
N42 N 1.0736(4) 0.4174(5) 0.35210(11) 0.103(3) Uani 1 1 d .
N47 N 1.0236(7) 0.3030(5) 0.39138(18) 0.146(5) Uani 1 1 d .
N64 N 0.9128(3) 0.6512(3) 0.47968(9) 0.0498(15) Uani 1 1 d .
O01 O 1.0176(2) 0.6557(2) 0.44832(7) 0.0432(11) Uani 1 1 d .
O1B O 0.9791(4) 0.7858(5) 0.53940(12) 0.121(3) Uani 1 1 d .
O1C O 0.2882(6) 0.6786(6) 0.39981(15) 0.164(4) Uani 1 1 d .
O02 O 1.0646(4) 0.7169(4) 0.42218(10) 0.102(3) Uani 1 1 d .
O1W O 0.9935(5) 0.9010(6) 0.5118(2) 0.197(5) Uani 1 1 d .
O2B O 0.9663(5) 0.6944(5) 0.52585(13) 0.124(3) Uani 1 1 d .
O03 O 1.0211(2) 0.4384(3) 0.38862(6) 0.0488(12) Uani 1 1 d .
O2W O 0.0283(5) 0.7088(5) 0.38325(17) 0.166(4) Uani 1 1 d .
O3B O 0.9662(4) 0.7680(5) 0.50888(14) 0.118(3) Uani 1 1 d .
O04 O 1.0744(3) 0.5318(3) 0.37139(9) 0.0837(19) Uani 1 1 d .
O3W O 0.0794(6) 0.6468(5) 0.35770(15) 0.161(4) Uani 1 1 d .
O4W O 0.8955(8) 0.7306(8) 0.5699(2) 0.236(7) Uani 1 1 d .
O5W O 0.2035(5) 0.5775(6) 0.37725(16) 0.162(4) Uani 1 1 d .
O6W O 0.0000 0.0000 0.5377(4) 0.216(11) Uani 1 3 d S
O10W O 0.8729(12) 0.1406(16) 0.3669(4) 0.47(2) Uani 1 1 d .
O11W O 0.2816(15) 0.6064(16) 0.3450(5) 0.35(3) Uani 0.50 1 d P
O12W O 1.0059(14) 0.1836(11) 0.3400(3) 0.52(3) Uani 1 1 d .
Cu1 Cu 0.96426(4) 0.69665(4) 0.451566(13) 0.0465(3) Uani 1 1 d .
Cu2 Cu 1.08157(5) 0.40667(5) 0.381787(14) 0.0605(4) Uani 1 1 d .

loop_
_atom_site_aniso_label
_atom_site_aniso_U_11
_atom_site_aniso_U_22
_atom_site_aniso_U_33
_atom_site_aniso_U_23
_atom_site_aniso_U_13
_atom_site_aniso_U_12
C1A 0.048(5) 0.045(5) 0.063(5) -0.003(4) 0.003(4) 0.025(4)
C2 0.056(6) 0.101(8) 0.125(9) -0.024(7) 0.002(6) 0.046(6)
C2A 0.039(4) 0.036(4) 0.067(5) -0.010(3) 0.003(3) 0.016(3)
C3 0.072(7) 0.085(7) 0.113(8) -0.013(6) -0.004(6) 0.056(6)
C3A 0.052(5) 0.067(6) 0.092(6) -0.031(5) -0.024(4) 0.038(5)
C4A 0.058(6) 0.096(8) 0.120(8) -0.061(6) -0.027(6) 0.039(6)
C5 0.063(5) 0.058(5) 0.049(4) 0.002(4) -0.002(4) 0.026(4)
C5A 0.070(6) 0.070(6) 0.096(7) -0.032(5) -0.037(5) 0.036(5)
C6 0.045(4) 0.042(4) 0.044(4) 0.008(3) -0.003(3) 0.015(4)
C6A 0.044(5) 0.061(6) 0.050(4) -0.006(4) -0.008(4) 0.015(4)
C7 0.045(5) 0.057(5) 0.056(5) 0.008(4) -0.005(4) 0.022(4)
C8 0.054(5) 0.048(5) 0.050(4) 0.004(4) 0.000(4) 0.019(4)
C9 0.054(5) 0.043(5) 0.057(5) -0.002(4) -0.017(4) 0.021(4)
C10 0.039(4) 0.043(4) 0.061(5) 0.008(4) -0.007(4) 0.015(4)
C11 0.047(5) 0.063(5) 0.047(4) 0.009(4) -0.004(3) 0.028(4)
C12 0.064(6) 0.056(5) 0.058(5) 0.000(4) -0.016(4) 0.020(5)
C13 0.047(5) 0.051(5) 0.043(4) -0.008(4) -0.015(3) 0.018(4)
C14 0.051(5) 0.056(5) 0.043(4) -0.006(4) -0.004(4) 0.004(4)
C15 0.035(4) 0.055(6) 0.072(6) -0.019(4) 0.000(4) -0.004(4)
C16 0.035(4) 0.056(5) 0.057(5) -0.022(4) -0.008(4) 0.015(4)
C17 0.041(4) 0.040(4) 0.060(5) -0.006(3) -0.003(4) 0.012(4)
C18 0.031(4) 0.051(5) 0.051(4) -0.009(4) -0.005(3) 0.010(4)
C19 0.050(5) 0.058(6) 0.100(7) -0.040(5) -0.002(5) 0.016(4)
C21 0.042(6) 0.035(6) 0.42(3) -0.010(9) -0.042(10) 0.019(5)
C22 0.074(8) 0.059(7) 0.35(2) -0.017(10) -0.026(11) 0.048(7)
C24 0.095(8) 0.162(12) 0.088(7) 0.017(7) 0.003(6) 0.103(9)
C25 0.34(2) 0.164(14) 0.273(19) -0.150(14) -0.243(19) 0.218(17)
C27 0.048(5) 0.045(5) 0.052(4) -0.007(3) 0.000(3) 0.013(4)
C28 0.036(4) 0.056(5) 0.049(4) 0.000(3) 0.002(3) 0.024(4)
C29 0.049(5) 0.048(5) 0.056(5) 0.008(4) -0.006(4) 0.016(4)
C30 0.059(5) 0.092(7) 0.045(5) 0.018(5) -0.008(4) 0.027(5)
C31 0.047(5) 0.062(5) 0.050(4) 0.004(4) -0.017(4) 0.023(4)
C32 0.044(4) 0.051(5) 0.053(4) 0.004(4) -0.008(3) 0.020(4)
C33 0.042(4) 0.048(5) 0.048(4) 0.008(3) 0.003(3) 0.019(4)
C34 0.077(6) 0.066(6) 0.048(4) -0.008(4) -0.031(4) 0.028(5)
C35 0.075(6) 0.074(6) 0.042(4) -0.020(4) -0.027(4) 0.039(6)
C36 0.094(8) 0.110(9) 0.038(5) 0.006(5) -0.019(5) 0.045(7)
C37 0.098(10) 0.148(13) 0.036(5) -0.024(6) -0.017(5) 0.015(9)
C38 0.105(10) 0.101(10) 0.065(7) -0.034(7) -0.036(7) 0.043(9)
C39 0.121(10) 0.073(7) 0.070(6) -0.032(5) -0.027(7) 0.046(8)
C40 0.086(8) 0.091(8) 0.070(6) -0.026(6) -0.027(5) 0.037(7)
C41 0.130(11) 0.157(12) 0.071(7) -0.054(7) -0.030(7) 0.088(10)
C43 0.143(13) 0.26(2) 0.074(8) -0.009(11) 0.035(8) 0.104(14)
C44 0.189(16) 0.231(18) 0.080(9) -0.008(9) 0.047(9) 0.148(15)
C45 0.106(10) 0.083(8) 0.152(11) -0.027(8) 0.022(8) 0.056(8)
C46 0.133(12) 0.084(8) 0.161(12) -0.003(8) 0.055(9) 0.064(9)
C48 0.32(3) 0.071(9) 0.39(3) 0.045(13) 0.25(2) 0.112(14)
C50 0.078(8) 0.042(6) 0.152(12) 0.023(7) 0.053(8) 0.026(6)
C51 0.071(7) 0.040(5) 0.115(9) 0.000(5) -0.022(6) 0.013(5)
C52 0.057(5) 0.035(4) 0.069(5) 0.001(4) 0.002(4) 0.019(4)
C53 0.042(5) 0.035(4) 0.074(5) 0.005(4) 0.014(4) 0.013(4)
C54 0.091(7) 0.059(6) 0.092(7) 0.016(5) -0.015(6) 0.034(6)
C55 0.199(16) 0.053(7) 0.080(8) 0.018(5) 0.068(10) 0.038(9)
C56 0.072(7) 0.045(6) 0.160(10) -0.004(6) 0.031(7) 0.019(5)
C57 0.048(5) 0.047(5) 0.076(5) 0.018(4) 0.023(4) 0.018(4)
C58 0.044(5) 0.047(5) 0.060(5) 0.009(4) 0.007(4) 0.011(4)
C59 0.047(5) 0.056(5) 0.049(4) 0.013(4) 0.014(3) 0.021(4)
C60 0.048(5) 0.038(4) 0.043(4) 0.010(3) 0.011(3) 0.014(4)
C61 0.040(4) 0.045(5) 0.070(5) 0.017(4) 0.011(4) 0.013(4)
C62 0.048(5) 0.045(5) 0.089(6) 0.018(4) 0.024(4) 0.020(4)
C63 0.061(5) 0.055(5) 0.046(4) -0.004(4) 0.005(4) 0.022(4)
C65 0.064(6) 0.075(6) 0.080(6) 0.008(5) 0.019(5) 0.036(5)
C66 0.083(7) 0.083(7) 0.082(6) -0.010(5) 0.017(5) 0.065(6)
N1 0.101(7) 0.120(8) 0.086(6) -0.010(5) 0.024(5) 0.072(6)
N1B 0.058(5) 0.115(9) 0.092(7) -0.014(7) -0.017(5) 0.048(6)
N1C 0.107(9) 0.107(9) 0.122(15) 0.000 0.000 0.054(4)
N4 0.039(4) 0.077(5) 0.060(4) -0.009(3) 0.003(3) 0.035(3)
N20 0.047(4) 0.028(3) 0.111(5) -0.006(3) -0.011(4) 0.019(3)
N23 0.044(4) 0.043(4) 0.102(5) -0.001(4) 0.005(4) 0.023(3)
N26 0.057(4) 0.048(4) 0.090(5) -0.015(3) -0.026(4) 0.028(4)
N42 0.065(5) 0.173(9) 0.055(4) -0.034(5) 0.011(4) 0.049(6)
N47 0.181(11) 0.088(7) 0.190(11) 0.045(7) 0.131(10) 0.082(8)
N64 0.042(4) 0.053(4) 0.062(4) -0.003(3) 0.004(3) 0.031(3)
O01 0.038(3) 0.038(3) 0.055(3) -0.005(2) 0.001(2) 0.020(2)
O1B 0.124(7) 0.164(8) 0.112(6) -0.044(6) -0.031(5) 0.099(7)
O1C 0.182(11) 0.224(12) 0.143(8) -0.007(7) -0.008(7) 0.144(10)
O02 0.157(7) 0.090(5) 0.102(5) 0.043(4) 0.071(5) 0.094(5)
O1W 0.118(8) 0.155(10) 0.288(15) 0.050(10) 0.012(9) 0.046(7)
O2B 0.138(8) 0.123(8) 0.119(7) -0.018(6) -0.018(5) 0.071(7)
O03 0.045(3) 0.058(3) 0.045(3) -0.005(2) 0.005(2) 0.027(3)
O2W 0.134(8) 0.107(7) 0.234(11) -0.005(7) -0.072(8) 0.043(6)
O3B 0.096(6) 0.136(8) 0.109(6) -0.010(6) -0.006(5) 0.048(6)
O04 0.072(4) 0.069(4) 0.081(4) 0.012(3) 0.001(3) 0.012(4)
O3W 0.214(11) 0.123(8) 0.148(8) 0.026(6) -0.016(7) 0.085(8)
O4W 0.230(15) 0.229(15) 0.239(15) -0.038(11) -0.091(12) 0.107(12)
O5W 0.099(7) 0.179(10) 0.214(10) 0.079(8) 0.040(6) 0.073(7)
O6W 0.115(9) 0.115(9) 0.42(4) 0.000 0.000 0.058(4)
O10W 0.34(3) 0.67(5) 0.44(3) 0.28(3) -0.07(2) 0.29(3)
O11W 0.21(3) 0.25(3) 0.32(4) -0.18(3) 0.15(3) -0.08(2)
O12W 0.55(4) 0.31(2) 0.241(18) 0.099(17) -0.24(2) -0.13(2)
Cu1 0.0343(5) 0.0400(5) 0.0664(6) -0.0075(4) -0.0002(4) 0.0194(4)
Cu2 0.0581(7) 0.0663(7) 0.0572(6) -0.0140(5) 0.0098(5) 0.0311(6)

loop_
_atom_type_symbol
_atom_type_description
_atom_type_scat_dispersion_real
_atom_type_scat_dispersion_imag
_atom_type_scat_source
C C 0.0033 0.0016 'International Tables Vol C Tables 4.2.6.8 and 6.1.1.4'
H H 0.0000 0.0000 'International Tables Vol C Tables 4.2.6.8 and 6.1.1.4'
N N 0.0061 0.0033 'International Tables Vol C Tables 4.2.6.8 and 6.1.1.4'
O O 0.0106 0.0060 'International Tables Vol C Tables 4.2.6.8 and 6.1.1.4'
Cu Cu 0.3201 1.2651 'International Tables Vol C Tables 4.2.6.8 and 6.1.1.4'

loop_
_geom_angle_atom_site_label_1
_geom_angle_atom_site_label_2
_geom_angle_atom_site_label_3
_geom_angle
_geom_angle_site_symmetry_1
_geom_angle_site_symmetry_3
O02 C1A O01 124.1(7) . .
O02 C1A C2A 118.5(7) . .
O01 C1A C2A 117.5(7) . .
C3 C2 N1 109.7(8) . .
C3A C2A C1A 109.7(6) . .
C2 C3 N4 109.3(8) . .
C2A C3A C4A 113.2(7) . .
C5A C4A C3A 113.7(9) . .
N4 C5 C6 117.2(6) . .
C6A C5A C4A 109.9(7) . .
C7 C6 C11 119.5(7) . .
C7 C6 C5 117.2(7) . .
C11 C6 C5 123.3(7) . .
O04 C6A O03 124.4(8) . .
O04 C6A C5A 118.6(9) . .
O03 C6A C5A 116.9(8) . .
C6 C7 C8 120.1(7) . .
C9 C8 C7 120.7(7) . .
C8 C9 C10 118.8(7) . .
C8 C9 C12 120.8(7) . .
C10 C9 C12 120.3(7) . .
C9 C10 C11 120.9(7) . .
C6 C11 C10 120.0(7) . .
C13 C12 C9 111.4(6) . .
C18 C13 C14 117.4(8) . .
C18 C13 C12 121.5(7) . .
C14 C13 C12 121.1(8) . .
C15 C14 C13 121.1(8) . .
C14 C15 C16 120.7(8) . .
C17 C16 C15 119.1(8) . .
C17 C16 C19 120.3(8) . .
C15 C16 C19 120.5(8) . .
C16 C17 C18 120.2(7) . .
C13 C18 C17 121.5(7) . .
N20 C19 C16 112.5(6) . .
C22 C21 N20 119.9(9) . .
C21 C22 N23 120.9(9) . .
C25 C24 N23 119.9(9) . .
C24 C25 N26 116.9(10) . .
N26 C27 C28 117.9(6) . .
C33 C28 C29 118.3(7) . .
C33 C28 C27 117.3(6) . .
C29 C28 C27 124.2(7) . .
C30 C29 C28 120.0(8) . .
C29 C30 C31 121.4(7) . .
C30 C31 C32 118.3(7) . .
C30 C31 C34 122.2(7) . .
C32 C31 C34 119.3(8) . .
C33 C32 C31 120.1(7) . .
C32 C33 C28 121.6(7) . .
C35 C34 C31 112.2(6) . .
C40 C35 C36 118.8(10) . .
C40 C35 C34 121.1(10) . .
C36 C35 C34 120.0(10) . .
C35 C36 C37 119.5(11) . .
C36 C37 C38 122.8(12) . .
C39 C38 C37 114.9(13) . .
C39 C38 C41 127.0(14) . .
C37 C38 C41 118.1(14) . .
C38 C39 C40 124.7(12) . .
C35 C40 C39 119.3(11) . .
N42 C41 C38 112.1(9) . .
C44 C43 N42 116.0(13) . .
C43 C44 N1 113.6(10) . .
C46 C45 N1 112.9(11) . .
C45 C46 N47 110.7(11) . .
N47 C48 C50 132.6(13) . .
C51 C50 C55 117.8(11) . .
C51 C50 C48 128.8(17) . .
C55 C50 C48 113.0(18) . .
C50 C51 C52 125.2(11) . .
C53 C52 C51 120.3(9) . .
C52 C53 C54 118.6(8) . .
C52 C53 C56 123.1(9) . .
C54 C53 C56 118.2(9) . .
C53 C54 C55 119.0(10) . .
C50 C55 C54 118.9(11) . .
C53 C56 C57 116.4(7) . .
C62 C57 C58 118.2(8) . .
C62 C57 C56 123.4(8) . .
C58 C57 C56 118.4(7) . .
C59 C58 C57 122.5(7) . .
C58 C59 C60 119.9(7) . .
C61 C60 C59 116.6(7) . .
C61 C60 C63 121.0(7) . .
C59 C60 C63 122.3(7) . .
C62 C61 C60 122.9(7) . .
C61 C62 C57 120.0(8) . .
C60 C63 N64 116.3(6) . .
N64 C65 C66 108.7(7) . .
N23 C66 C65 110.9(6) . .
C2 N1 C44 110.5(10) . .
C2 N1 C45 115.1(9) . .
C44 N1 C45 109.5(10) . .
C2 N1 Cu2 105.6(6) . .
C44 N1 Cu2 107.8(8) . .
C45 N1 Cu2 108.1(7) . .
O3B N1B O2B 122.3(12) . .
O3B N1B O1B 117.6(13) . .
O2B N1B O1B 120.1(11) . .
O1C N1C O1C 119.2(4) . 3_565
O1C N1C O1C 119.2(4) . 2_665
O1C N1C O1C 119.2(4) 3_565 2_665
C5 N4 C3 114.0(7) . .
C5 N4 Cu2 114.3(5) . .
C3 N4 Cu2 107.7(5) . .
C21 N20 C19 108.6(8) . .
C21 N20 Cu1 106.5(5) . .
C19 N20 Cu1 120.6(5) . .
C24 N23 C66 110.1(7) . .
C24 N23 C22 108.1(10) . .
C66 N23 C22 113.9(9) . .
C24 N23 Cu1 107.0(5) . .
C66 N23 Cu1 111.2(5) . .
C22 N23 Cu1 106.3(6) . .
C27 N26 C25 106.2(9) . .
C27 N26 Cu1 117.8(5) . .
C25 N26 Cu1 105.9(6) . .
C41 N42 C43 112.4(9) . .
C41 N42 Cu2 120.5(8) . .
C43 N42 Cu2 102.9(7) . .
C48 N47 C46 121.9(11) . .
C48 N47 Cu2 133.0(9) . .
C46 N47 Cu2 103.7(7) . .
C65 N64 C63 112.9(6) . .
C65 N64 Cu1 99.7(5) . .
C63 N64 Cu1 128.4(4) . .
C1A O01 Cu1 118.2(5) . .
C6A O03 Cu2 122.5(5) . .
O01 Cu1 N23 175.9(3) . .
O01 Cu1 N20 96.1(2) . .
N23 Cu1 N20 85.1(3) . .
O01 Cu1 N26 91.3(2) . .
N23 Cu1 N26 85.1(3) . .
N20 Cu1 N26 135.9(3) . .
O01 Cu1 N64 101.1(2) . .
N23 Cu1 N64 82.3(3) . .
N20 Cu1 N64 108.5(3) . .
N26 Cu1 N64 112.6(3) . .
O03 Cu2 N1 173.8(3) . .
O03 Cu2 N42 94.0(3) . .
N1 Cu2 N42 88.2(3) . .
O03 Cu2 N4 91.0(2) . .
N1 Cu2 N4 83.6(3) . .
N42 Cu2 N4 139.6(3) . .
O03 Cu2 N47 100.4(3) . .
N1 Cu2 N47 84.1(4) . .
N42 Cu2 N47 112.7(5) . .
N4 Cu2 N47 105.7(4) . .

loop_
_geom_bond_atom_site_label_1
_geom_bond_atom_site_label_2
_geom_bond_distance
_geom_bond_site_symmetry_2
C1A O02 1.235(9) .
C1A O01 1.261(8) .
C1A C2A 1.525(10) .
C2 C3 1.442(13) .
C2 N1 1.486(13) .
C2A C3A 1.495(10) .
C3 N4 1.489(10) .
C3A C4A 1.530(12) .
C4A C5A 1.513(12) .
C5 N4 1.468(9) .
C5 C6 1.518(10) .
C5A C6A 1.498(12) .
C6 C7 1.365(10) .
C6 C11 1.375(10) .
C6A O04 1.249(9) .
C6A O03 1.252(9) .
C7 C8 1.423(10) .
C8 C9 1.358(10) .
C9 C10 1.380(10) .
C9 C12 1.530(10) .
C10 C11 1.401(10) .
C12 C13 1.496(11) .
C13 C18 1.370(10) .
C13 C14 1.402(11) .
C14 C15 1.369(12) .
C15 C16 1.381(12) .
C16 C17 1.367(10) .
C16 C19 1.526(12) .
C17 C18 1.395(10) .
C19 N20 1.493(11) .
C21 C22 1.254(14) .
C21 N20 1.468(11) .
C22 N23 1.503(12) .
C24 C25 1.302(15) .
C24 N23 1.477(12) .
C25 N26 1.509(13) .
C27 N26 1.465(9) .
C27 C28 1.521(9) .
C28 C33 1.385(10) .
C28 C29 1.386(10) .
C29 C30 1.380(11) .
C30 C31 1.381(12) .
C31 C32 1.388(10) .
C31 C34 1.543(11) .
C32 C33 1.371(10) .
C34 C35 1.487(12) .
C35 C40 1.362(13) .
C35 C36 1.390(13) .
C36 C37 1.403(17) .
C37 C38 1.413(18) .
C38 C39 1.327(16) .
C38 C41 1.516(16) .
C39 C40 1.430(15) .
C41 N42 1.453(13) .
C43 C44 1.45(2) .
C43 N42 1.508(15) .
C44 N1 1.499(13) .
C45 C46 1.450(16) .
C45 N1 1.500(14) .
C46 N47 1.465(13) .
C48 N47 1.177(15) .
C48 C50 1.511(16) .
C50 C51 1.300(16) .
C50 C55 1.363(19) .
C51 C52 1.360(14) .
C52 C53 1.320(11) .
C53 C54 1.387(12) .
C53 C56 1.510(12) .
C54 C55 1.447(17) .
C56 C57 1.533(12) .
C57 C62 1.374(11) .
C57 C58 1.381(11) .
C58 C59 1.367(10) .
C59 C60 1.410(10) .
C60 C61 1.386(10) .
C60 C63 1.448(10) .
C61 C62 1.374(11) .
C63 N64 1.483(10) .
C65 N64 1.446(10) .
C65 C66 1.518(12) .
C66 N23 1.480(11) .
N1 Cu2 2.034(8) .
N1B O3B 1.157(11) .
N1B O2B 1.194(11) .
N1B O1B 1.327(12) .
N1C O1C 1.207(10) .
N1C O1C 1.207(11) 3_565
N1C O1C 1.207(10) 2_665
N4 Cu2 2.088(6) .
N20 Cu1 2.061(6) .
N23 Cu1 2.017(6) .
N26 Cu1 2.101(6) .
N42 Cu2 2.072(8) .
N47 Cu2 2.177(10) .
N64 Cu1 2.233(6) .
O01 Cu1 1.902(4) .
O03 Cu2 1.928(5) .

loop_
_platon_squeeze_void_nr
_platon_squeeze_void_average_x
_platon_squeeze_void_average_y
_platon_squeeze_void_average_z
_platon_squeeze_void_volume
_platon_squeeze_void_count_electrons
_platon_squeeze_void_content
1 0.000 0.000 0.000 7 0 ' '
2 0.000 0.000 0.096 20 1 ' '
3 0.000 1.000 0.390 455 22 ' '
4 0.000 0.467 0.494 7 0 ' '
5 0.000 0.537 0.506 6 0 ' '
6 0.000 1.000 0.610 455 22 ' '
7 0.000 0.000 0.904 20 1 ' '
8 0.333 0.667 0.057 455 22 ' '
9 0.333 0.667 0.276 453 22 ' '
10 0.133 0.333 0.828 7 0 ' '
11 0.133 0.800 0.839 7 0 ' '
12 0.204 0.871 0.827 7 0 ' '
13 0.204 0.333 0.840 7 0 ' '
14 0.333 0.667 0.570 20 1 ' '
15 0.333 0.667 0.763 20 1 ' '
16 0.333 0.133 0.161 7 0 ' '
17 0.333 0.204 0.173 7 0 ' '
18 0.333 0.667 0.667 7 0 ' '
19 0.667 0.333 0.724 453 22 ' '
20 0.667 0.333 0.943 455 22 ' '
21 0.467 0.000 0.494 7 0 ' '
22 0.467 0.467 0.506 7 0 ' '
23 0.537 0.537 0.494 6 0 ' '
24 0.537 0.000 0.506 6 0 ' '
25 0.667 0.333 0.237 20 1 ' '
26 0.667 0.333 0.430 20 1 ' '
27 0.667 0.333 0.333 7 0 ' '
28 0.667 0.800 0.828 7 0 ' '
29 0.667 0.871 0.840 7 0 ' '
30 0.800 0.667 0.161 7 0 ' '
31 0.800 0.133 0.172 7 0 ' '
32 0.871 0.204 0.160 7 0 ' '
33 0.871 0.667 0.173 7 0 ' '
